data_7005747
loop_
_publ_author_name
'Jes\'us R. Berenguer'
'Mar\'ia Bernechea'
'Elena Lalinde'

_publ_section_title
;
 C?H and P?C(Ph) activation competitive processes caused by interaction
 with the solvate [cis-Pt(C6F5)2(thf)2]
;
_journal_issue 23
_journal_name_full 'Dalton Transactions'
_journal_page_first 2384
_journal_paper_doi 10.1039/b705041k
_journal_year 2007
_chemical_formula_sum 'C54 H40 Cl3 F10 P2 Pt2 Si'
_chemical_formula_weight 1465.42
_chemical_name_common mbn138
_chemical_name_systematic
;
?
;
_space_group_IT_number 2
_symmetry_cell_setting triclinic
_symmetry_space_group_name_Hall '-P 1'
_symmetry_space_group_name_H-M 'P -1'
_atom_sites_solution_hydrogens geom
_atom_sites_solution_primary direct
_atom_sites_solution_secondary difmap
_audit_conform_dict_location ftp://ftp.iucr.org/pub/cif_core.dic
_audit_conform_dict_name cif_core.dic
_audit_conform_dict_version 2.3
_audit_creation_date 2007-01-22T14:50:55-00:00
_audit_creation_method 'WinGX routine CIF_UPDATE'
_cell_angle_alpha 67.7210(10)
_cell_angle_beta 87.8770(10)
_cell_angle_gamma 64.4240(10)
_cell_formula_units_Z 2
_cell_length_a 13.7280(3)
_cell_length_b 14.5479(3)
_cell_length_c 16.4307(4)
_cell_measurement_reflns_used 1361
_cell_measurement_temperature 293(2)
_cell_volume 2707.24(11)
_computing_cell_refinement 'HKL Scalepack (Otwinowski & Minor 1997)'
_computing_data_collection 'Collect (Bruker AXS BV, 1997-2004)'
_computing_data_reduction 'HKL Denzo and Scalepack (Otwinowski & Minor 1997)'
_computing_structure_refinement 'SHELXL-97 (Sheldrick, 1997)'
_diffrn_ambient_temperature 293(2)
_diffrn_detector_area_resol_mean 9
_diffrn_measured_fraction_theta_full 0.977
_diffrn_measured_fraction_theta_max 0.933
_diffrn_measurement_device '95mm CCD camera on \k-goniostat'
_diffrn_measurement_device_type KappaCCD
_diffrn_measurement_method CCD
_diffrn_orient_matrix_type 'by Bruker AXS Collect from scalepack cell'
_diffrn_orient_matrix_UB_11 -0.0815049
_diffrn_orient_matrix_UB_12 0.0355787
_diffrn_orient_matrix_UB_13 -0.013092
_diffrn_orient_matrix_UB_21 -0.0041507
_diffrn_orient_matrix_UB_22 -0.0188173
_diffrn_orient_matrix_UB_23 0.0647826
_diffrn_orient_matrix_UB_31 -0.0034041
_diffrn_orient_matrix_UB_32 0.072829
_diffrn_orient_matrix_UB_33 -0.007469
_diffrn_radiation_monochromator graphite
_diffrn_radiation_type MoK\a
_diffrn_radiation_wavelength 0.71073
_diffrn_reflns_av_R_equivalents 0.0433
_diffrn_reflns_av_unetI/netI 0.0691
_diffrn_reflns_limit_h_max 18
_diffrn_reflns_limit_h_min -17
_diffrn_reflns_limit_k_max 19
_diffrn_reflns_limit_k_min -17
_diffrn_reflns_limit_l_max 21
_diffrn_reflns_limit_l_min -20
_diffrn_reflns_number 17931
_diffrn_reflns_theta_full 25
_diffrn_reflns_theta_max 27.97
_diffrn_reflns_theta_min 1.35
_exptl_absorpt_coefficient_mu 5.461
_exptl_absorpt_correction_T_max 0.293
_exptl_absorpt_correction_T_min 0.226
_exptl_absorpt_correction_type multi-scan
_exptl_absorpt_process_details
;
multi-scan from symmetry-related measurements
Sortav (Blessing 1995)
;
_exptl_crystal_colour pale-orange
_exptl_crystal_density_diffrn 1.798
_exptl_crystal_density_method 'not measured'
_exptl_crystal_description block
_exptl_crystal_F_000 1410
_exptl_crystal_size_max 0.5
_exptl_crystal_size_mid 0.25
_exptl_crystal_size_min 0.25
_refine_diff_density_max 0.92
_refine_diff_density_min -1.421
_refine_diff_density_rms 0.226
_refine_ls_extinction_method none
_refine_ls_goodness_of_fit_ref 1.011
_refine_ls_hydrogen_treatment constr
_refine_ls_matrix_type full
_refine_ls_number_parameters 649
_refine_ls_number_reflns 12160
_refine_ls_number_restraints 0
_refine_ls_restrained_S_all 1.011
_refine_ls_R_factor_all 0.0748
_refine_ls_R_factor_gt 0.0437
_refine_ls_shift/su_max 0.001
_refine_ls_shift/su_mean 0
_refine_ls_structure_factor_coef Fsqd
_refine_ls_weighting_details 'calc w=1/[\s^2^(Fo^2^)+(0.0704P)^2^+0.0000P] where P=(Fo^2^+2Fc^2^)/3'
_refine_ls_weighting_scheme calc
_refine_ls_wR_factor_gt 0.1059
_refine_ls_wR_factor_ref 0.1278
_reflns_number_gt 8610
_reflns_number_total 12160
_reflns_threshold_expression >2sigma(I)
_cod_data_source_file b705041k.txt
_cod_data_source_block complex_5.CHCl3
_cod_depositor_comments
;
The following automatic conversions were performed:
'_symmetry_cell_setting' value 'Triclinic' changed to 'triclinic'
according to '/home/saulius/struct/CIF-dictionaries/cif_core.dic'
dictionary named 'cif_core.dic' version 2.4.1 from 2010-06-29.

Automatic conversion script
Id: cif_fix_enum 1527 2010-12-29 10:47:43Z saulius 
;
_cod_original_cell_volume 2707.24(10)
_cod_original_sg_symbol_H-M P-1
_cod_database_code 7005747

loop_
_symmetry_equiv_pos_as_xyz
'x, y, z'
'-x, -y, -z'

loop_
_atom_site_label
_atom_site_type_symbol
_atom_site_fract_x
_atom_site_fract_y
_atom_site_fract_z
_atom_site_U_iso_or_equiv
_atom_site_adp_type
_atom_site_occupancy
_atom_site_symmetry_multiplicity
_atom_site_calc_flag
_atom_site_refinement_flags
_atom_site_disorder_assembly
_atom_site_disorder_group
Pt1 Pt 0.01736(2) -0.00255(2) -0.252916(16) 0.03297(9) Uani 1 1 d . . .
Pt2 Pt -0.20149(2) 0.05691(2) -0.312129(17) 0.03591(9) Uani 1 1 d . . .
P1 P 0.13910(14) 0.05240(15) -0.22321(12) 0.0354(4) Uani 1 1 d . . .
P2 P 0.13088(15) -0.19054(15) -0.21287(12) 0.0387(4) Uani 1 1 d . . .
Si1 Si -0.3096(2) 0.3671(2) -0.3398(2) 0.0681(7) Uani 1 1 d . . .
C1 C -0.3622(6) 0.1358(6) -0.3598(5) 0.0466(18) Uani 1 1 d . . .
C2 C -0.3999(6) 0.1784(7) -0.4506(5) 0.0498(19) Uani 1 1 d . . .
C3 C -0.5084(7) 0.2242(7) -0.4845(6) 0.061(2) Uani 1 1 d . . .
C4 C -0.5857(6) 0.2318(7) -0.4301(6) 0.052(2) Uani 1 1 d . . .
C5 C -0.5543(6) 0.1921(7) -0.3407(6) 0.059(2) Uani 1 1 d . . .
C6 C -0.4449(6) 0.1452(7) -0.3085(5) 0.0499(19) Uani 1 1 d . . .
C7 C -0.2103(5) -0.0790(6) -0.3094(5) 0.0391(16) Uani 1 1 d . . .
C8 C -0.1856(6) -0.1153(6) -0.3784(5) 0.0456(18) Uani 1 1 d . . .
C9 C -0.1874(7) -0.2098(7) -0.3764(6) 0.056(2) Uani 1 1 d . . .
C10 C -0.2168(7) -0.2732(7) -0.3040(7) 0.064(3) Uani 1 1 d . . .
C11 C -0.2424(7) -0.2419(7) -0.2335(6) 0.058(2) Uani 1 1 d . . .
C12 C -0.2395(6) -0.1462(6) -0.2384(5) 0.0484(18) Uani 1 1 d . . .
C13 C -0.1135(5) 0.1441(6) -0.2925(5) 0.0386(15) Uani 1 1 d . . .
C14 C -0.2071(6) 0.2203(6) -0.3165(5) 0.0455(18) Uani 1 1 d . . .
C15 C -0.4506(8) 0.3984(9) -0.3684(10) 0.118(5) Uani 1 1 d . . .
H15A H -0.4701 0.3491 -0.3209 0.177 Uiso 1 1 calc R . .
H15B H -0.4581 0.3887 -0.422 0.177 Uiso 1 1 calc R . .
H15C H -0.498 0.4741 -0.3773 0.177 Uiso 1 1 calc R . .
C16 C -0.2696(10) 0.4575(9) -0.4252(10) 0.117(5) Uani 1 1 d . . .
H16A H -0.1953 0.4394 -0.4082 0.175 Uiso 1 1 calc R . .
H16B H -0.3163 0.5332 -0.434 0.175 Uiso 1 1 calc R . .
H16C H -0.2756 0.4487 -0.4796 0.175 Uiso 1 1 calc R . .
C17 C -0.3014(10) 0.3884(11) -0.2341(9) 0.122(5) Uani 1 1 d . . .
H17A H -0.3233 0.3402 -0.1878 0.183 Uiso 1 1 calc R . .
H17B H -0.349 0.4644 -0.2444 0.183 Uiso 1 1 calc R . .
H17C H -0.2276 0.3713 -0.2163 0.183 Uiso 1 1 calc R . .
C18 C 0.0887(6) 0.2032(6) -0.2686(5) 0.0421(17) Uani 1 1 d . . .
C19 C 0.0209(7) 0.2638(7) -0.2242(6) 0.061(2) Uani 1 1 d . . .
H19 H 0.0044 0.2262 -0.1701 0.073 Uiso 1 1 calc R . .
C20 C -0.0226(8) 0.3769(8) -0.2572(8) 0.074(3) Uani 1 1 d . . .
H20 H -0.0695 0.4163 -0.2268 0.089 Uiso 1 1 calc R . .
C21 C 0.0041(8) 0.4313(8) -0.3357(9) 0.088(4) Uani 1 1 d . . .
H21 H -0.0239 0.5083 -0.3583 0.105 Uiso 1 1 calc R . .
C22 C 0.0706(8) 0.3751(8) -0.3815(8) 0.086(4) Uani 1 1 d . . .
H22 H 0.0873 0.4134 -0.4351 0.103 Uiso 1 1 calc R . .
C23 C 0.1138(7) 0.2595(7) -0.3476(6) 0.063(2) Uani 1 1 d . . .
H23 H 0.1597 0.2206 -0.3787 0.076 Uiso 1 1 calc R . .
C24 C 0.1728(5) 0.0124(6) -0.1050(4) 0.0406(16) Uani 1 1 d . . .
C25 C 0.2356(6) 0.0499(7) -0.0750(5) 0.054(2) Uani 1 1 d . . .
H25 H 0.2612 0.0957 -0.1159 0.064 Uiso 1 1 calc R . .
C26 C 0.2604(7) 0.0201(8) 0.0145(6) 0.065(2) Uani 1 1 d . . .
H26 H 0.3031 0.045 0.034 0.078 Uiso 1 1 calc R . .
C27 C 0.2217(7) -0.0466(10) 0.0747(6) 0.074(3) Uani 1 1 d . . .
H27 H 0.2391 -0.0674 0.1353 0.089 Uiso 1 1 calc R . .
C28 C 0.1579(7) -0.0829(9) 0.0468(6) 0.069(3) Uani 1 1 d . . .
H28 H 0.131 -0.1269 0.0882 0.082 Uiso 1 1 calc R . .
C29 C 0.1332(6) -0.0540(7) -0.0436(5) 0.053(2) Uani 1 1 d . . .
H29 H 0.0904 -0.0792 -0.0627 0.064 Uiso 1 1 calc R . .
C30 C 0.2675(5) 0.0014(6) -0.2660(4) 0.0369(15) Uani 1 1 d . . .
C31 C 0.3680(6) -0.0435(6) -0.2165(5) 0.0498(19) Uani 1 1 d . . .
H31 H 0.3725 -0.0518 -0.1576 0.06 Uiso 1 1 calc R . .
C32 C 0.4620(7) -0.0764(8) -0.2539(6) 0.065(3) Uani 1 1 d . . .
H32 H 0.53 -0.1097 -0.2196 0.079 Uiso 1 1 calc R . .
C33 C 0.4551(7) -0.0600(8) -0.3418(7) 0.066(3) Uani 1 1 d . . .
H33 H 0.5183 -0.0785 -0.3678 0.08 Uiso 1 1 calc R . .
C34 C 0.3556(7) -0.0164(7) -0.3917(6) 0.064(2) Uani 1 1 d . . .
H34 H 0.3516 -0.0062 -0.4511 0.077 Uiso 1 1 calc R . .
C35 C 0.2610(6) 0.0126(7) -0.3537(5) 0.0493(19) Uani 1 1 d . . .
H35 H 0.1937 0.0393 -0.3866 0.059 Uiso 1 1 calc R . .
C36 C 0.1164(6) -0.2239(6) -0.3060(5) 0.0436(17) Uani 1 1 d . . .
C37 C 0.1184(9) -0.3243(8) -0.2945(7) 0.077(3) Uani 1 1 d . . .
H37 H 0.125 -0.3769 -0.2379 0.092 Uiso 1 1 calc R . .
C38 C 0.1102(10) -0.3449(10) -0.3711(9) 0.094(4) Uani 1 1 d . . .
H38 H 0.1111 -0.4117 -0.3643 0.113 Uiso 1 1 calc R . .
C39 C 0.1011(8) -0.2701(10) -0.4532(7) 0.079(3) Uani 1 1 d . . .
H39 H 0.0968 -0.2858 -0.5025 0.095 Uiso 1 1 calc R . .
C40 C 0.0981(7) -0.1714(9) -0.4644(6) 0.069(3) Uani 1 1 d . . .
H40 H 0.091 -0.1193 -0.5213 0.083 Uiso 1 1 calc R . .
C41 C 0.1055(7) -0.1484(8) -0.3911(5) 0.059(2) Uani 1 1 d . . .
H41 H 0.1031 -0.0805 -0.3996 0.071 Uiso 1 1 calc R . .
C42 C 0.0893(6) -0.2764(6) -0.1164(5) 0.0467(18) Uani 1 1 d . . .
C43 C -0.0058(7) -0.2263(8) -0.0864(5) 0.059(2) Uani 1 1 d . . .
H43 H -0.0494 -0.1499 -0.115 0.071 Uiso 1 1 calc R . .
C44 C -0.0371(9) -0.2896(9) -0.0133(7) 0.080(3) Uani 1 1 d . . .
H44 H -0.1009 -0.2557 0.0078 0.096 Uiso 1 1 calc R . .
C45 C 0.0276(10) -0.4031(10) 0.0274(6) 0.086(3) Uani 1 1 d . . .
H45 H 0.0064 -0.4465 0.0751 0.103 Uiso 1 1 calc R . .
C46 C 0.1228(9) -0.4519(8) -0.0023(7) 0.083(3) Uani 1 1 d . . .
H46 H 0.1662 -0.5283 0.0259 0.099 Uiso 1 1 calc R . .
C47 C 0.1560(8) -0.3890(7) -0.0743(6) 0.069(3) Uani 1 1 d . . .
H47 H 0.2217 -0.4224 -0.0934 0.082 Uiso 1 1 calc R . .
C48 C 0.2780(6) -0.2551(6) -0.1808(5) 0.0478(18) Uani 1 1 d . . .
C49 C 0.3506(6) -0.2795(7) -0.2396(6) 0.057(2) Uani 1 1 d . . .
H49 H 0.3251 -0.261 -0.2981 0.069 Uiso 1 1 calc R . .
C50 C 0.4617(8) -0.3321(9) -0.2092(8) 0.082(3) Uani 1 1 d . . .
H50 H 0.5103 -0.3475 -0.2486 0.099 Uiso 1 1 calc R . .
C51 C 0.5012(8) -0.3610(9) -0.1269(9) 0.093(4) Uani 1 1 d . . .
H51 H 0.5764 -0.3982 -0.1091 0.111 Uiso 1 1 calc R . .
C52 C 0.4334(8) -0.3372(8) -0.0673(7) 0.084(3) Uani 1 1 d . . .
H52 H 0.4616 -0.3565 -0.0094 0.101 Uiso 1 1 calc R . .
C53 C 0.3209(7) -0.2835(8) -0.0949(6) 0.066(2) Uani 1 1 d . . .
H53 H 0.2738 -0.2663 -0.055 0.079 Uiso 1 1 calc R . .
F8 F -0.1556(4) -0.0572(4) -0.4512(3) 0.0620(13) Uani 1 1 d . . .
F9 F -0.1605(5) -0.2409(5) -0.4440(4) 0.0859(17) Uani 1 1 d . . .
F10 F -0.2208(5) -0.3652(5) -0.3015(5) 0.097(2) Uani 1 1 d . . .
F11 F -0.2720(5) -0.3027(4) -0.1622(4) 0.0914(19) Uani 1 1 d . . .
F12 F -0.2667(4) -0.1200(4) -0.1663(3) 0.0688(14) Uani 1 1 d . . .
F6 F -0.4204(4) 0.1105(5) -0.2188(3) 0.0793(17) Uani 1 1 d . . .
F5 F -0.6287(4) 0.1998(5) -0.2851(4) 0.0871(18) Uani 1 1 d . . .
F4 F -0.6910(4) 0.2763(5) -0.4637(4) 0.0783(16) Uani 1 1 d . . .
F3 F -0.5389(5) 0.2650(5) -0.5741(4) 0.093(2) Uani 1 1 d . . .
F2 F -0.3296(4) 0.1763(5) -0.5090(3) 0.0856(19) Uani 1 1 d . . .
C60 C 0.6219(13) 0.7127(15) 0.1222(11) 0.137(6) Uani 1 1 d . . .
H60 H 0.5786 0.761 0.1518 0.164 Uiso 1 1 calc R . .
Cl1 Cl 0.6003(4) 0.5891(5) 0.1583(3) 0.1631(18) Uani 1 1 d . . .
Cl2 Cl 0.5955(9) 0.7804(8) 0.0172(5) 0.326(6) Uani 1 1 d . . .
Cl3 Cl 0.7666(4) 0.6567(4) 0.1588(4) 0.1656(19) Uani 1 1 d . . .

loop_
_atom_site_aniso_label
_atom_site_aniso_U_11
_atom_site_aniso_U_22
_atom_site_aniso_U_33
_atom_site_aniso_U_23
_atom_site_aniso_U_13
_atom_site_aniso_U_12
Pt1 0.03241(14) 0.03225(15) 0.03349(15) -0.01301(11) 0.00096(11) -0.01384(11)
Pt2 0.03383(15) 0.03781(16) 0.03659(16) -0.01611(12) 0.00162(11) -0.01536(12)
P1 0.0344(9) 0.0360(9) 0.0364(9) -0.0141(8) 0.0020(7) -0.0165(8)
P2 0.0388(10) 0.0328(9) 0.0408(10) -0.0134(8) 0.0019(8) -0.0138(8)
Si1 0.0483(13) 0.0415(13) 0.104(2) -0.0297(14) 0.0007(14) -0.0099(11)
C1 0.037(4) 0.044(4) 0.056(5) -0.026(4) -0.007(3) -0.010(3)
C2 0.040(4) 0.051(5) 0.049(4) -0.017(4) 0.007(4) -0.015(4)
C3 0.057(5) 0.053(5) 0.051(5) -0.013(4) -0.021(4) -0.012(4)
C4 0.035(4) 0.046(5) 0.070(6) -0.022(4) -0.002(4) -0.016(3)
C5 0.034(4) 0.072(6) 0.067(6) -0.026(5) 0.010(4) -0.022(4)
C6 0.042(4) 0.057(5) 0.046(4) -0.021(4) 0.001(3) -0.017(4)
C7 0.031(3) 0.038(4) 0.048(4) -0.020(3) -0.004(3) -0.013(3)
C8 0.047(4) 0.044(4) 0.051(5) -0.025(4) 0.003(4) -0.020(4)
C9 0.051(5) 0.058(5) 0.062(5) -0.037(5) -0.004(4) -0.016(4)
C10 0.058(5) 0.031(4) 0.097(7) -0.022(5) -0.013(5) -0.016(4)
C11 0.053(5) 0.037(4) 0.066(6) -0.004(4) 0.003(4) -0.020(4)
C12 0.044(4) 0.044(4) 0.051(5) -0.019(4) -0.002(4) -0.014(4)
C13 0.039(4) 0.035(4) 0.047(4) -0.018(3) 0.000(3) -0.020(3)
C14 0.038(4) 0.032(4) 0.059(5) -0.018(4) 0.000(3) -0.008(3)
C15 0.059(6) 0.069(8) 0.212(15) -0.068(9) -0.002(8) -0.006(5)
C16 0.100(9) 0.056(7) 0.156(12) -0.016(7) 0.016(8) -0.026(6)
C17 0.111(10) 0.105(10) 0.155(13) -0.092(10) 0.025(9) -0.018(8)
C18 0.046(4) 0.036(4) 0.048(4) -0.015(3) 0.003(3) -0.022(3)
C19 0.069(6) 0.042(5) 0.069(6) -0.024(4) 0.016(5) -0.021(4)
C20 0.074(6) 0.047(5) 0.107(8) -0.039(6) 0.017(6) -0.026(5)
C21 0.067(6) 0.047(6) 0.156(12) -0.045(7) 0.017(7) -0.027(5)
C22 0.074(7) 0.045(6) 0.102(8) 0.001(5) 0.016(6) -0.020(5)
C23 0.061(5) 0.043(5) 0.070(6) -0.014(4) 0.014(5) -0.017(4)
C24 0.034(4) 0.052(4) 0.038(4) -0.023(3) 0.006(3) -0.017(3)
C25 0.063(5) 0.064(5) 0.043(4) -0.026(4) 0.007(4) -0.033(4)
C26 0.065(5) 0.095(7) 0.051(5) -0.042(5) 0.006(4) -0.039(5)
C27 0.057(5) 0.126(9) 0.037(4) -0.039(5) 0.003(4) -0.033(6)
C28 0.065(6) 0.091(7) 0.041(5) -0.016(5) 0.008(4) -0.036(5)
C29 0.051(5) 0.072(6) 0.047(4) -0.030(4) 0.010(4) -0.032(4)
C30 0.038(4) 0.040(4) 0.036(4) -0.015(3) 0.008(3) -0.022(3)
C31 0.043(4) 0.052(5) 0.053(5) -0.022(4) 0.001(4) -0.018(4)
C32 0.043(5) 0.082(7) 0.071(6) -0.038(5) 0.010(4) -0.022(5)
C33 0.043(5) 0.074(6) 0.087(7) -0.041(6) 0.029(5) -0.024(4)
C34 0.063(6) 0.066(6) 0.061(6) -0.031(5) 0.023(5) -0.024(5)
C35 0.044(4) 0.058(5) 0.047(4) -0.025(4) 0.010(4) -0.021(4)
C36 0.037(4) 0.047(4) 0.055(5) -0.031(4) 0.012(3) -0.017(3)
C37 0.108(8) 0.062(6) 0.077(7) -0.032(5) 0.014(6) -0.048(6)
C38 0.135(10) 0.084(8) 0.108(10) -0.062(8) 0.023(8) -0.069(8)
C39 0.090(7) 0.108(9) 0.076(7) -0.062(7) 0.025(6) -0.055(7)
C40 0.067(6) 0.093(8) 0.051(5) -0.041(5) 0.019(4) -0.030(5)
C41 0.067(5) 0.062(6) 0.049(5) -0.028(4) 0.010(4) -0.026(4)
C42 0.054(5) 0.039(4) 0.047(4) -0.016(4) 0.007(4) -0.023(4)
C43 0.063(5) 0.060(5) 0.051(5) -0.015(4) 0.010(4) -0.031(4)
C44 0.092(7) 0.071(7) 0.076(7) -0.023(6) 0.030(6) -0.043(6)
C45 0.114(9) 0.088(8) 0.057(6) -0.015(6) 0.027(6) -0.060(7)
C46 0.103(8) 0.044(5) 0.075(7) 0.006(5) 0.005(6) -0.036(5)
C47 0.073(6) 0.043(5) 0.073(6) -0.007(4) 0.013(5) -0.025(4)
C48 0.041(4) 0.036(4) 0.058(5) -0.016(4) -0.001(4) -0.013(3)
C49 0.047(5) 0.050(5) 0.068(5) -0.024(4) 0.008(4) -0.017(4)
C50 0.051(6) 0.072(7) 0.106(9) -0.032(7) 0.028(6) -0.018(5)
C51 0.043(5) 0.085(8) 0.111(10) -0.017(7) -0.003(6) -0.014(5)
C52 0.072(6) 0.069(7) 0.075(7) 0.002(5) -0.038(5) -0.024(5)
C53 0.059(5) 0.066(6) 0.050(5) -0.016(4) -0.014(4) -0.014(5)
F8 0.077(3) 0.074(3) 0.049(3) -0.032(3) 0.015(2) -0.041(3)
F9 0.097(4) 0.082(4) 0.101(4) -0.063(4) 0.005(3) -0.037(3)
F10 0.085(4) 0.057(4) 0.156(6) -0.046(4) 0.000(4) -0.034(3)
F11 0.092(4) 0.055(3) 0.103(4) 0.002(3) 0.016(3) -0.042(3)
F12 0.084(3) 0.075(4) 0.059(3) -0.028(3) 0.025(3) -0.046(3)
F6 0.056(3) 0.118(5) 0.052(3) -0.036(3) 0.010(2) -0.028(3)
F5 0.049(3) 0.108(5) 0.094(4) -0.036(4) 0.021(3) -0.031(3)
F4 0.039(3) 0.086(4) 0.092(4) -0.027(3) -0.014(3) -0.019(3)
F3 0.071(3) 0.105(5) 0.060(3) -0.030(3) -0.019(3) -0.003(3)
F2 0.059(3) 0.113(5) 0.051(3) -0.026(3) 0.007(3) -0.016(3)
C60 0.154(14) 0.207(18) 0.139(13) -0.107(14) 0.067(11) -0.129(14)
Cl1 0.151(4) 0.211(5) 0.167(4) -0.072(4) 0.046(3) -0.121(4)
Cl2 0.476(14) 0.358(11) 0.169(6) 0.020(6) -0.092(7) -0.308(11)
Cl3 0.125(3) 0.154(4) 0.244(6) -0.091(4) 0.039(4) -0.076(3)

loop_
_atom_type_symbol
_atom_type_description
_atom_type_scat_dispersion_real
_atom_type_scat_dispersion_imag
_atom_type_scat_source
C C 0.0033 0.0016 'International Tables Vol C Tables 4.2.6.8 and 6.1.1.4'
H H 0 0 'International Tables Vol C Tables 4.2.6.8 and 6.1.1.4'
Pt Pt -1.7033 8.3905 'International Tables Vol C Tables 4.2.6.8 and 6.1.1.4'
P P 0.1023 0.0942 'International Tables Vol C Tables 4.2.6.8 and 6.1.1.4'
F F 0.0171 0.0103 'International Tables Vol C Tables 4.2.6.8 and 6.1.1.4'
Si Si 0.0817 0.0704 'International Tables Vol C Tables 4.2.6.8 and 6.1.1.4'
Cl Cl 0.1484 0.1585 'International Tables Vol C Tables 4.2.6.8 and 6.1.1.4'

loop_
_geom_angle_atom_site_label_1
_geom_angle_atom_site_label_2
_geom_angle_atom_site_label_3
_geom_angle
_geom_angle_site_symmetry_1
_geom_angle_site_symmetry_3
_geom_angle_publ_flag
C13 Pt1 P1 97.3(2) . . ?
C13 Pt1 P2 162.5(2) . . ?
P1 Pt1 P2 100.20(7) . . ?
C13 Pt1 Pt2 50.55(19) . . ?
P1 Pt1 Pt2 147.80(4) . . ?
P2 Pt1 Pt2 111.99(5) . . ?
C1 Pt2 C7 84.5(3) . . ?
C1 Pt2 C13 122.3(3) . . ?
C7 Pt2 C13 153.2(3) . . ?
C1 Pt2 C14 90.9(3) . . ?
C7 Pt2 C14 175.2(2) . . ?
C13 Pt2 C14 31.5(2) . . ?
C1 Pt2 Pt1 166.4(2) . . ?
C7 Pt2 Pt1 109.11(18) . . ?
C13 Pt2 Pt1 44.10(18) . . ?
C14 Pt2 Pt1 75.54(17) . . ?
C24 P1 C30 107.3(3) . . ?
C24 P1 C18 102.5(3) . . ?
C30 P1 C18 104.6(3) . . ?
C24 P1 Pt1 112.8(2) . . ?
C30 P1 Pt1 114.5(2) . . ?
C18 P1 Pt1 114.1(2) . . ?
C36 P2 C48 103.4(3) . . ?
C36 P2 C42 107.8(4) . . ?
C48 P2 C42 102.1(4) . . ?
C36 P2 Pt1 107.9(3) . . ?
C48 P2 Pt1 123.8(3) . . ?
C42 P2 Pt1 110.7(2) . . ?
C16 Si1 C15 111.4(6) . . ?
C16 Si1 C14 107.8(4) . . ?
C15 Si1 C14 114.7(4) . . ?
C16 Si1 C17 109.0(7) . . ?
C15 Si1 C17 107.0(6) . . ?
C14 Si1 C17 106.7(5) . . ?
C6 C1 C2 113.0(7) . . ?
C6 C1 Pt2 125.1(6) . . ?
C2 C1 Pt2 121.6(6) . . ?
F2 C2 C3 116.8(7) . . ?
F2 C2 C1 120.1(7) . . ?
C3 C2 C1 123.1(7) . . ?
C4 C3 F3 119.6(8) . . ?
C4 C3 C2 120.7(8) . . ?
F3 C3 C2 119.7(8) . . ?
F4 C4 C3 120.3(8) . . ?
F4 C4 C5 120.6(7) . . ?
C3 C4 C5 119.1(7) . . ?
F5 C5 C4 120.7(7) . . ?
F5 C5 C6 120.4(8) . . ?
C4 C5 C6 118.9(7) . . ?
F6 C6 C1 119.4(7) . . ?
F6 C6 C5 115.4(7) . . ?
C1 C6 C5 125.1(7) . . ?
C12 C7 C8 113.7(7) . . ?
C12 C7 Pt2 123.2(5) . . ?
C8 C7 Pt2 123.1(5) . . ?
F8 C8 C9 116.6(7) . . ?
F8 C8 C7 119.5(7) . . ?
C9 C8 C7 123.9(8) . . ?
F9 C9 C10 119.6(8) . . ?
F9 C9 C8 120.7(8) . . ?
C10 C9 C8 119.6(8) . . ?
F10 C10 C9 120.5(9) . . ?
F10 C10 C11 120.2(9) . . ?
C9 C10 C11 119.3(8) . . ?
F11 C11 C10 120.1(8) . . ?
F11 C11 C12 120.9(9) . . ?
C10 C11 C12 119.0(8) . . ?
F12 C12 C11 115.6(7) . . ?
F12 C12 C7 119.9(7) . . ?
C11 C12 C7 124.4(7) . . ?
C14 C13 Pt1 164.8(6) . . ?
C14 C13 Pt2 79.6(5) . . ?
Pt1 C13 Pt2 85.4(3) . . ?
C13 C14 Si1 151.6(7) . . ?
C13 C14 Pt2 68.9(5) . . ?
Si1 C14 Pt2 139.4(4) . . ?
Si1 C15 H15A 109.5 . . ?
Si1 C15 H15B 109.5 . . ?
H15A C15 H15B 109.5 . . ?
Si1 C15 H15C 109.5 . . ?
H15A C15 H15C 109.5 . . ?
H15B C15 H15C 109.5 . . ?
Si1 C16 H16A 109.5 . . ?
Si1 C16 H16B 109.5 . . ?
H16A C16 H16B 109.5 . . ?
Si1 C16 H16C 109.5 . . ?
H16A C16 H16C 109.5 . . ?
H16B C16 H16C 109.5 . . ?
Si1 C17 H17A 109.5 . . ?
Si1 C17 H17B 109.5 . . ?
H17A C17 H17B 109.5 . . ?
Si1 C17 H17C 109.5 . . ?
H17A C17 H17C 109.5 . . ?
H17B C17 H17C 109.5 . . ?
C23 C18 C19 118.3(7) . . ?
C23 C18 P1 121.9(6) . . ?
C19 C18 P1 119.8(6) . . ?
C20 C19 C18 122.1(9) . . ?
C20 C19 H19 118.9 . . ?
C18 C19 H19 118.9 . . ?
C19 C20 C21 118.6(9) . . ?
C19 C20 H20 120.7 . . ?
C21 C20 H20 120.7 . . ?
C22 C21 C20 121.3(9) . . ?
C22 C21 H21 119.4 . . ?
C20 C21 H21 119.4 . . ?
C21 C22 C23 119.7(10) . . ?
C21 C22 H22 120.2 . . ?
C23 C22 H22 120.2 . . ?
C18 C23 C22 120.0(8) . . ?
C18 C23 H23 120 . . ?
C22 C23 H23 120 . . ?
C29 C24 C25 119.1(7) . . ?
C29 C24 P1 120.0(6) . . ?
C25 C24 P1 120.9(6) . . ?
C26 C25 C24 120.8(8) . . ?
C26 C25 H25 119.6 . . ?
C24 C25 H25 119.6 . . ?
C27 C26 C25 119.6(9) . . ?
C27 C26 H26 120.2 . . ?
C25 C26 H26 120.2 . . ?
C28 C27 C26 120.8(8) . . ?
C28 C27 H27 119.6 . . ?
C26 C27 H27 119.6 . . ?
C27 C28 C29 120.0(9) . . ?
C27 C28 H28 120 . . ?
C29 C28 H28 120 . . ?
C24 C29 C28 119.7(8) . . ?
C24 C29 H29 120.1 . . ?
C28 C29 H29 120.1 . . ?
C31 C30 C35 119.8(6) . . ?
C31 C30 P1 123.0(5) . . ?
C35 C30 P1 117.1(5) . . ?
C30 C31 C32 120.2(7) . . ?
C30 C31 H31 119.9 . . ?
C32 C31 H31 119.9 . . ?
C33 C32 C31 119.9(8) . . ?
C33 C32 H32 120.1 . . ?
C31 C32 H32 120.1 . . ?
C34 C33 C32 120.4(8) . . ?
C34 C33 H33 119.8 . . ?
C32 C33 H33 119.8 . . ?
C33 C34 C35 120.1(8) . . ?
C33 C34 H34 120 . . ?
C35 C34 H34 120 . . ?
C34 C35 C30 119.4(8) . . ?
C34 C35 H35 120.3 . . ?
C30 C35 H35 120.3 . . ?
C41 C36 C37 118.6(8) . . ?
C41 C36 P2 119.1(6) . . ?
C37 C36 P2 122.3(7) . . ?
C36 C37 C38 118.5(9) . . ?
C36 C37 H37 120.8 . . ?
C38 C37 H37 120.8 . . ?
C39 C38 C37 121.5(10) . . ?
C39 C38 H38 119.2 . . ?
C37 C38 H38 119.2 . . ?
C38 C39 C40 119.9(9) . . ?
C38 C39 H39 120 . . ?
C40 C39 H39 120 . . ?
C39 C40 C41 120.1(9) . . ?
C39 C40 H40 119.9 . . ?
C41 C40 H40 119.9 . . ?
C36 C41 C40 121.4(9) . . ?
C36 C41 H41 119.3 . . ?
C40 C41 H41 119.3 . . ?
C43 C42 C47 120.9(7) . . ?
C43 C42 P2 119.6(6) . . ?
C47 C42 P2 119.5(6) . . ?
C42 C43 C44 120.2(8) . . ?
C42 C43 H43 119.9 . . ?
C44 C43 H43 119.9 . . ?
C45 C44 C43 119.2(9) . . ?
C45 C44 H44 120.4 . . ?
C43 C44 H44 120.4 . . ?
C46 C45 C44 120.1(9) . . ?
C46 C45 H45 120 . . ?
C44 C45 H45 120 . . ?
C45 C46 C47 121.1(9) . . ?
C45 C46 H46 119.4 . . ?
C47 C46 H46 119.4 . . ?
C42 C47 C46 118.5(9) . . ?
C42 C47 H47 120.8 . . ?
C46 C47 H47 120.8 . . ?
C53 C48 C49 118.0(7) . . ?
C53 C48 P2 119.9(6) . . ?
C49 C48 P2 122.1(6) . . ?
C50 C49 C48 118.5(9) . . ?
C50 C49 H49 120.7 . . ?
C48 C49 H49 120.7 . . ?
C51 C50 C49 122.8(10) . . ?
C51 C50 H50 118.6 . . ?
C49 C50 H50 118.6 . . ?
C50 C51 C52 120.8(10) . . ?
C50 C51 H51 119.6 . . ?
C52 C51 H51 119.6 . . ?
C51 C52 C53 118.6(10) . . ?
C51 C52 H52 120.7 . . ?
C53 C52 H52 120.7 . . ?
C48 C53 C52 121.2(9) . . ?
C48 C53 H53 119.4 . . ?
C52 C53 H53 119.4 . . ?
Cl2 C60 Cl3 109.6(8) . . ?
Cl2 C60 Cl1 112.8(9) . . ?
Cl3 C60 Cl1 103.3(10) . . ?
Cl2 C60 H60 110.3 . . ?
Cl3 C60 H60 110.3 . . ?
Cl1 C60 H60 110.3 . . ?

loop_
_geom_bond_atom_site_label_1
_geom_bond_atom_site_label_2
_geom_bond_distance
_geom_bond_site_symmetry_2
_geom_bond_publ_flag
Pt1 C13 1.982(7) . ?
Pt1 P1 2.2760(18) . ?
Pt1 P2 2.3179(18) . ?
Pt1 Pt2 2.8382(4) . ?
Pt2 C1 2.015(7) . ?
Pt2 C7 2.016(7) . ?
Pt2 C13 2.199(7) . ?
Pt2 C14 2.318(7) . ?
P1 C24 1.817(7) . ?
P1 C30 1.824(6) . ?
P1 C18 1.827(7) . ?
P2 C36 1.812(8) . ?
P2 C48 1.818(8) . ?
P2 C42 1.857(8) . ?
Si1 C16 1.780(12) . ?
Si1 C15 1.821(11) . ?
Si1 C14 1.873(7) . ?
Si1 C17 1.892(12) . ?
C1 C6 1.378(10) . ?
C1 C2 1.399(10) . ?
C2 F2 1.335(8) . ?
C2 C3 1.377(11) . ?
C3 C4 1.356(12) . ?
C3 F3 1.364(9) . ?
C4 F4 1.340(8) . ?
C4 C5 1.366(11) . ?
C5 F5 1.342(9) . ?
C5 C6 1.380(10) . ?
C6 F6 1.365(9) . ?
C7 C12 1.384(10) . ?
C7 C8 1.396(10) . ?
C8 F8 1.346(9) . ?
C8 C9 1.375(11) . ?
C9 F9 1.335(9) . ?
C9 C10 1.373(13) . ?
C10 F10 1.349(9) . ?
C10 C11 1.380(13) . ?
C11 F11 1.345(9) . ?
C11 C12 1.381(11) . ?
C12 F12 1.370(9) . ?
C13 C14 1.230(9) . ?
C15 H15A 0.96 . ?
C15 H15B 0.96 . ?
C15 H15C 0.96 . ?
C16 H16A 0.96 . ?
C16 H16B 0.96 . ?
C16 H16C 0.96 . ?
C17 H17A 0.96 . ?
C17 H17B 0.96 . ?
C17 H17C 0.96 . ?
C18 C23 1.370(11) . ?
C18 C19 1.380(10) . ?
C19 C20 1.363(12) . ?
C19 H19 0.93 . ?
C20 C21 1.367(14) . ?
C20 H20 0.93 . ?
C21 C22 1.355(14) . ?
C21 H21 0.93 . ?
C22 C23 1.394(12) . ?
C22 H22 0.93 . ?
C23 H23 0.93 . ?
C24 C29 1.386(10) . ?
C24 C25 1.388(10) . ?
C25 C26 1.376(10) . ?
C25 H25 0.93 . ?
C26 C27 1.371(13) . ?
C26 H26 0.93 . ?
C27 C28 1.367(13) . ?
C27 H27 0.93 . ?
C28 C29 1.392(11) . ?
C28 H28 0.93 . ?
C29 H29 0.93 . ?
C30 C31 1.375(10) . ?
C30 C35 1.389(9) . ?
C31 C32 1.381(10) . ?
C31 H31 0.93 . ?
C32 C33 1.371(12) . ?
C32 H32 0.93 . ?
C33 C34 1.371(12) . ?
C33 H33 0.93 . ?
C34 C35 1.387(10) . ?
C34 H34 0.93 . ?
C35 H35 0.93 . ?
C36 C41 1.377(11) . ?
C36 C37 1.388(11) . ?
C37 C38 1.418(14) . ?
C37 H37 0.93 . ?
C38 C39 1.343(15) . ?
C38 H38 0.93 . ?
C39 C40 1.358(13) . ?
C39 H39 0.93 . ?
C40 C41 1.384(11) . ?
C40 H40 0.93 . ?
C41 H41 0.93 . ?
C42 C43 1.370(10) . ?
C42 C47 1.376(11) . ?
C43 C44 1.393(12) . ?
C43 H43 0.93 . ?
C44 C45 1.380(14) . ?
C44 H44 0.93 . ?
C45 C46 1.365(13) . ?
C45 H45 0.93 . ?
C46 C47 1.393(12) . ?
C46 H46 0.93 . ?
C47 H47 0.93 . ?
C48 C53 1.385(11) . ?
C48 C49 1.393(11) . ?
C49 C50 1.385(13) . ?
C49 H49 0.93 . ?
C50 C51 1.314(15) . ?
C50 H50 0.93 . ?
C51 C52 1.361(15) . ?
C51 H51 0.93 . ?
C52 C53 1.394(12) . ?
C52 H52 0.93 . ?
C53 H53 0.93 . ?
C60 Cl2 1.590(16) . ?
C60 Cl3 1.814(17) . ?
C60 Cl1 1.820(16) . ?
C60 H60 0.98 . ?
